data_1557765
loop_
_publ_author_name
'Cliffe, Matthew J.'
'Keyzer, Evan N.'
'Bond, Andrew D.'
'Astle, Maxwell A.'
'Grey, Clare P.'

_publ_section_title
;
 The structures of ordered defects in thiocyanate analogues of Prussian
 Blue
;
_journal_issue 17
_journal_name_full 'Chemical Science'
_journal_page_first 4430
_journal_page_last 4438
_journal_paper_doi 10.1039/D0SC01246G
_journal_volume 11
_journal_year 2020
_chemical_formula_moiety 'C12 Bi2 N12 S12 Zn3'
_chemical_formula_sum 'C12 Bi2 N12 S12 Zn3'
_chemical_formula_weight 1311.03
_chemical_name_systematic 'zinc(II) hexathiocyantosbismuthate(III)'
_space_group_crystal_system monoclinic
_space_group_IT_number 15
_space_group_name_Hall '-C 2yc'
_space_group_name_H-M_alt 'C 1 2/c 1'
_atom_sites_solution_primary dual
_audit_creation_date 2018-04-20
_audit_creation_method
;
Olex2 1.2
(compiled Mar 28 2017 19:26:29 for OlexSys, GUI svn.r5337)
;
_audit_update_record
;
2020-02-27 deposited with the CCDC.	2020-04-09 downloaded from the CCDC.
;
_cell_angle_alpha 90
_cell_angle_beta 93.6300(10)
_cell_angle_gamma 90
_cell_formula_units_Z 4
_cell_length_a 26.3104(4)
_cell_length_b 8.45870(10)
_cell_length_c 15.7403(3)
_cell_measurement_reflns_used 4170
_cell_measurement_temperature 109
_cell_measurement_theta_max 27.485
_cell_measurement_theta_min 0.998
_cell_volume 3496.00(9)
_computing_molecular_graphics 'Olex2 (Dolomanov et al., 2009)'
_computing_publication_material 'Olex2 (Dolomanov et al., 2009)'
_computing_structure_refinement 'ShelXL (Sheldrick, 2015)'
_computing_structure_solution 'ShelXT (Sheldrick, 2015)'
_diffrn_ambient_temperature 109
_diffrn_detector 'CCD plate'
_diffrn_detector_type 'CCD area detector'
_diffrn_measured_fraction_theta_full 0.997
_diffrn_measured_fraction_theta_max 0.991
_diffrn_measurement_device Area
_diffrn_measurement_device_type 'Nonius KappaCCD'
_diffrn_measurement_method \w/2\q
_diffrn_radiation_monochromator graphite
_diffrn_radiation_probe x-ray
_diffrn_radiation_type MoK\a
_diffrn_radiation_wavelength 0.71073
_diffrn_reflns_av_R_equivalents 0.0288
_diffrn_reflns_av_unetI/netI 0.0346
_diffrn_reflns_Laue_measured_fraction_full 0.997
_diffrn_reflns_Laue_measured_fraction_max 0.991
_diffrn_reflns_limit_h_max 34
_diffrn_reflns_limit_h_min -33
_diffrn_reflns_limit_k_max 10
_diffrn_reflns_limit_k_min -10
_diffrn_reflns_limit_l_max 20
_diffrn_reflns_limit_l_min -20
_diffrn_reflns_number 7507
_diffrn_reflns_point_group_measured_fraction_full 0.997
_diffrn_reflns_point_group_measured_fraction_max 0.991
_diffrn_reflns_theta_full 25.242
_diffrn_reflns_theta_max 27.505
_diffrn_reflns_theta_min 3.538
_diffrn_source 'fine-focus sealed tube'
_exptl_absorpt_coefficient_mu 12.807
_exptl_absorpt_correction_T_max 1.0
_exptl_absorpt_correction_T_min 0.55
_exptl_absorpt_correction_type multi-scan
_exptl_absorpt_process_details 'DENZO/SCALEPACK (Otwinowski & Minor, 1997)'
_exptl_crystal_colour orange
_exptl_crystal_colour_primary orange
_exptl_crystal_density_diffrn 2.491
_exptl_crystal_description block
_exptl_crystal_F_000 2416
_exptl_crystal_preparation 'precipitated from solution'
_exptl_crystal_size_max 0.12
_exptl_crystal_size_mid 0.1
_exptl_crystal_size_min 0.05
_refine_diff_density_max 1.161
_refine_diff_density_min -1.545
_refine_diff_density_rms 0.166
_refine_ls_extinction_method none
_refine_ls_goodness_of_fit_ref 1.067
_refine_ls_hydrogen_treatment undef
_refine_ls_matrix_type full
_refine_ls_number_parameters 189
_refine_ls_number_reflns 3975
_refine_ls_number_restraints 0
_refine_ls_restrained_S_all 1.067
_refine_ls_R_factor_all 0.0336
_refine_ls_R_factor_gt 0.0259
_refine_ls_shift/su_max 0.001
_refine_ls_shift/su_mean 0.000
_refine_ls_structure_factor_coef Fsqd
_refine_ls_weighting_details 'w=1/[\s^2^(Fo^2^)+(0.0238P)^2^+15.7967P] where P=(Fo^2^+2Fc^2^)/3'
_refine_ls_weighting_scheme calc
_refine_ls_wR_factor_gt 0.0568
_refine_ls_wR_factor_ref 0.0596
_reflns_Friedel_coverage 0.000
_reflns_number_gt 3471
_reflns_number_total 3975
_reflns_threshold_expression 'I > 2\s(I)'
_cod_data_source_file d0sc01246g3.cif
_cod_data_source_block 5_al_Zn3Bi2SCN12_C2c
_cod_depositor_comments
;Adding full bibliography for 1557765--1557770.cif.

 Adding full bibliography for 1557765--1557770.cif.
;
_cod_database_code 1557765
_shelx_shelxl_version_number 2014/7
_shelx_space_group_comment
;
The symmetry employed for this shelxl refinement is uniquely defined
by the following loop, which should always be used as a source of
symmetry information in preference to the above space-group names.
They are only intended as comments.
;
_olex2_refinement_description
;
;
_olex2_submission_special_instructions 'No special instructions were received'

loop_
_space_group_symop_operation_xyz
'x, y, z'
'-x, y, -z+1/2'
'x+1/2, y+1/2, z'
'-x+1/2, y+1/2, -z+1/2'
'-x, -y, -z'
'x, -y, z-1/2'
'-x+1/2, -y+1/2, -z'
'x+1/2, -y+1/2, z-1/2'

loop_
_atom_site_label
_atom_site_type_symbol
_atom_site_fract_x
_atom_site_fract_y
_atom_site_fract_z
_atom_site_U_iso_or_equiv
_atom_site_adp_type
_atom_site_occupancy
_atom_site_site_symmetry_order
_atom_site_calc_flag
_atom_site_refinement_flags_posn
_atom_site_refinement_flags_adp
_atom_site_refinement_flags_occupancy
_atom_site_disorder_assembly
_atom_site_disorder_group
Bi2 Bi 0.5000 0.5000 0.5000 0.01540(7) Uani 1 2 d S T P . .
Bi1 Bi 0.7500 -0.2500 0.5000 0.01738(7) Uani 1 2 d S T P . .
Zn1 Zn 0.67431(2) 0.25886(6) 0.31517(3) 0.01643(11) Uani 1 1 d . . . . .
Zn2 Zn 0.5000 1.01523(8) 0.2500 0.02196(16) Uani 1 2 d S T P . .
S2 S 0.70895(5) 0.80357(13) 0.33035(7) 0.0231(2) Uani 1 1 d . . . . .
S1 S 0.81435(4) 0.00871(14) 0.46789(7) 0.0245(2) Uani 1 1 d . . . . .
S3 S 0.54049(4) 0.18947(13) 0.50105(7) 0.0238(2) Uani 1 1 d . . . . .
S4 S 0.67417(5) 0.02959(15) 0.04183(7) 0.0299(3) Uani 1 1 d . . . . .
S6 S 0.56219(5) 1.48483(15) 0.15328(8) 0.0292(3) Uani 1 1 d . . . . .
S5 S 0.58429(5) 0.62431(17) 0.42073(10) 0.0411(4) Uani 1 1 d . . . . .
N2 N 0.68707(15) 0.4837(4) 0.2984(2) 0.0216(8) Uani 1 1 d . . . . .
N1 N 0.73411(14) 0.1720(4) 0.3811(2) 0.0212(8) Uani 1 1 d . . . . .
N5 N 0.53844(16) 0.8732(5) 0.3287(2) 0.0283(9) Uani 1 1 d . . . . .
N4 N 0.66693(14) 0.1485(4) 0.2062(2) 0.0206(8) Uani 1 1 d . . . . .
N3 N 0.61430(14) 0.2272(4) 0.3817(2) 0.0206(8) Uani 1 1 d . . . . .
N6 N 0.54206(16) 1.1675(5) 0.1912(3) 0.0314(10) Uani 1 1 d . . . . .
C1 C 0.76720(17) 0.1069(5) 0.4169(3) 0.0191(9) Uani 1 1 d . . . . .
C5 C 0.55710(17) 0.7693(5) 0.3668(3) 0.0214(9) Uani 1 1 d . . . . .
C6 C 0.55006(18) 1.2981(6) 0.1751(3) 0.0272(11) Uani 1 1 d . . . . .
C4 C 0.66975(16) 0.0993(5) 0.1387(3) 0.0196(9) Uani 1 1 d . . . . .
C2 C 0.69649(16) 0.6154(5) 0.3116(3) 0.0188(9) Uani 1 1 d . . . . .
C3 C 0.58395(18) 0.2136(5) 0.4308(3) 0.0196(9) Uani 1 1 d . . . . .

loop_
_atom_site_aniso_label
_atom_site_aniso_U_11
_atom_site_aniso_U_22
_atom_site_aniso_U_33
_atom_site_aniso_U_23
_atom_site_aniso_U_13
_atom_site_aniso_U_12
Bi2 0.01379(11) 0.01486(12) 0.01768(11) 0.00116(8) 0.00218(8) 0.00117(9)
Bi1 0.02104(13) 0.01685(12) 0.01436(11) 0.00246(8) 0.00194(9) 0.00289(9)
Zn1 0.0180(3) 0.0171(3) 0.0141(2) -0.00003(19) 0.00024(19) 0.0010(2)
Zn2 0.0273(4) 0.0157(4) 0.0221(4) 0.000 -0.0050(3) 0.000
S2 0.0307(6) 0.0167(5) 0.0215(5) 0.0025(4) -0.0006(5) -0.0017(5)
S1 0.0171(5) 0.0280(6) 0.0277(6) 0.0057(5) -0.0047(4) 0.0009(5)
S3 0.0243(6) 0.0186(6) 0.0297(6) 0.0025(5) 0.0109(5) 0.0023(5)
S4 0.0342(7) 0.0357(7) 0.0207(6) -0.0120(5) 0.0092(5) -0.0140(6)
S6 0.0311(7) 0.0294(7) 0.0266(6) 0.0041(5) -0.0032(5) -0.0084(5)
S5 0.0177(6) 0.0433(8) 0.0633(9) 0.0359(7) 0.0095(6) 0.0074(6)
N2 0.027(2) 0.021(2) 0.0164(18) 0.0000(15) -0.0013(15) 0.0013(16)
N1 0.022(2) 0.0207(19) 0.0208(19) 0.0016(15) 0.0007(16) 0.0030(16)
N5 0.032(2) 0.024(2) 0.028(2) 0.0030(18) 0.0009(18) -0.0001(18)
N4 0.0191(19) 0.024(2) 0.0188(18) -0.0019(15) 0.0029(15) 0.0003(16)
N3 0.021(2) 0.0213(19) 0.0197(18) -0.0013(15) 0.0012(16) 0.0022(16)
N6 0.030(2) 0.031(2) 0.031(2) 0.0088(19) -0.0085(18) -0.0043(19)
C1 0.018(2) 0.019(2) 0.021(2) -0.0023(18) 0.0023(18) -0.0032(18)
C5 0.021(2) 0.019(2) 0.025(2) 0.0025(19) 0.0046(19) 0.0005(19)
C6 0.021(2) 0.040(3) 0.021(2) 0.005(2) 0.0001(19) 0.000(2)
C4 0.014(2) 0.021(2) 0.024(2) -0.0026(18) 0.0000(17) 0.0003(17)
C2 0.017(2) 0.023(2) 0.017(2) 0.0009(18) 0.0052(17) 0.0028(18)
C3 0.025(2) 0.013(2) 0.020(2) -0.0044(17) -0.0043(19) -0.0009(18)

loop_
_atom_type_symbol
_atom_type_description
_atom_type_scat_dispersion_real
_atom_type_scat_dispersion_imag
_atom_type_scat_source
Bi Bi -4.1077 10.2566 'International Tables Vol C Tables 4.2.6.8 and 6.1.1.4'
C C 0.0033 0.0016 'International Tables Vol C Tables 4.2.6.8 and 6.1.1.4'
N N 0.0061 0.0033 'International Tables Vol C Tables 4.2.6.8 and 6.1.1.4'
S S 0.1246 0.1234 'International Tables Vol C Tables 4.2.6.8 and 6.1.1.4'
Zn Zn 0.2839 1.4301 'International Tables Vol C Tables 4.2.6.8 and 6.1.1.4'

loop_
_geom_angle_atom_site_label_1
_geom_angle_atom_site_label_2
_geom_angle_atom_site_label_3
_geom_angle
_geom_angle_site_symmetry_1
_geom_angle_site_symmetry_3
_geom_angle_publ_flag
S3 Bi2 S3 180.0 . 5_666 ?
S6 Bi2 S3 80.81(3) 2_645 5_666 ?
S6 Bi2 S3 80.81(3) 6_576 . ?
S6 Bi2 S3 99.19(3) 6_576 5_666 ?
S6 Bi2 S3 99.19(3) 2_645 . ?
S6 Bi2 S6 180.0 6_576 2_645 ?
S5 Bi2 S3 92.43(4) . . ?
S5 Bi2 S3 92.43(4) 5_666 5_666 ?
S5 Bi2 S3 87.57(4) 5_666 . ?
S5 Bi2 S3 87.57(4) . 5_666 ?
S5 Bi2 S6 93.91(4) . 2_645 ?
S5 Bi2 S6 86.09(4) . 6_576 ?
S5 Bi2 S6 93.91(4) 5_666 6_576 ?
S5 Bi2 S6 86.09(4) 5_666 2_645 ?
S5 Bi2 S5 180.00(6) 5_666 . ?
S2 Bi1 S2 180.0 7_656 1_545 ?
S1 Bi1 S2 95.43(3) 7_646 1_545 ?
S1 Bi1 S2 84.57(3) 7_646 7_656 ?
S1 Bi1 S2 84.57(3) . 1_545 ?
S1 Bi1 S2 95.43(3) . 7_656 ?
S1 Bi1 S1 180.0 . 7_646 ?
S1 Bi1 S4 91.67(4) 7_646 6_556 ?
S1 Bi1 S4 91.67(4) . 4_645 ?
S1 Bi1 S4 88.33(4) 7_646 4_645 ?
S1 Bi1 S4 88.33(4) . 6_556 ?
S4 Bi1 S2 96.73(3) 4_645 1_545 ?
S4 Bi1 S2 83.27(3) 4_645 7_656 ?
S4 Bi1 S2 96.73(3) 6_556 7_656 ?
S4 Bi1 S2 83.27(3) 6_556 1_545 ?
S4 Bi1 S4 180.00(4) 6_556 4_645 ?
N2 Zn1 N1 107.21(16) . . ?
N2 Zn1 N3 110.81(15) . . ?
N4 Zn1 N2 110.81(15) . . ?
N4 Zn1 N1 108.44(15) . . ?
N4 Zn1 N3 111.37(15) . . ?
N3 Zn1 N1 108.03(15) . . ?
N5 Zn2 N5 104.4(2) 2_655 . ?
N5 Zn2 N6 112.76(17) . 2_655 ?
N5 Zn2 N6 114.57(17) 2_655 2_655 ?
N5 Zn2 N6 112.76(17) 2_655 . ?
N5 Zn2 N6 114.57(17) . . ?
N6 Zn2 N6 98.2(3) . 2_655 ?
C2 S2 Bi1 94.21(15) . 1_565 ?
C1 S1 Bi1 92.07(15) . . ?
C3 S3 Bi2 99.07(16) . . ?
C4 S4 Bi1 94.12(16) . 4_655 ?
C6 S6 Bi2 96.40(17) . 2_665 ?
C5 S5 Bi2 100.36(16) . . ?
C2 N2 Zn1 161.8(3) . . ?
C1 N1 Zn1 173.2(4) . . ?
C5 N5 Zn2 168.3(4) . . ?
C4 N4 Zn1 168.1(4) . . ?
C3 N3 Zn1 170.0(4) . . ?
C6 N6 Zn2 147.6(4) . . ?
N1 C1 S1 178.6(4) . . ?
N5 C5 S5 179.1(5) . . ?
N6 C6 S6 179.1(5) . . ?
N4 C4 S4 179.5(5) . . ?
N2 C2 S2 179.1(4) . . ?
N3 C3 S3 178.7(4) . . ?

loop_
_geom_bond_atom_site_label_1
_geom_bond_atom_site_label_2
_geom_bond_distance
_geom_bond_site_symmetry_2
_geom_bond_publ_flag
Bi2 S3 2.8341(11) . ?
Bi2 S3 2.8341(11) 5_666 ?
Bi2 S6 2.8310(12) 6_576 ?
Bi2 S6 2.8310(12) 2_645 ?
Bi2 S5 2.8161(12) . ?
Bi2 S5 2.8161(12) 5_666 ?
Bi1 S2 2.8525(11) 7_656 ?
Bi1 S2 2.8525(11) 1_545 ?
Bi1 S1 2.8320(12) 7_646 ?
Bi1 S1 2.8319(12) . ?
Bi1 S4 2.8383(12) 4_645 ?
Bi1 S4 2.8383(12) 6_556 ?
Zn1 N2 1.952(4) . ?
Zn1 N1 1.971(4) . ?
Zn1 N4 1.952(4) . ?
Zn1 N3 1.968(4) . ?
Zn2 N5 1.961(4) 2_655 ?
Zn2 N5 1.961(4) . ?
Zn2 N6 1.968(4) . ?
Zn2 N6 1.968(4) 2_655 ?
S2 Bi1 2.8526(11) 1_565 ?
S2 C2 1.648(5) . ?
S1 C1 1.658(5) . ?
S3 C3 1.653(5) . ?
S4 Bi1 2.8383(12) 4_655 ?
S4 C4 1.646(4) . ?
S6 Bi2 2.8310(12) 2_665 ?
S6 C6 1.652(5) . ?
S5 C5 1.631(5) . ?
N2 C2 1.157(6) . ?
N1 C1 1.147(6) . ?
N5 C5 1.155(6) . ?
N4 C4 1.147(5) . ?
N3 C3 1.151(6) . ?
N6 C6 1.155(7) . ?
